data_1540271
loop_
_publ_author_name
'Li, L.'
'Yang, G.'
'Chen, J.'
'Xu, R.'

_publ_section_title
;
 Preparation and structural characterization of a dimethylamine-occluding
 galloarsenate
;
_journal_name_full 'Jiegon Huaxue'
_journal_page_first 47
_journal_page_last 51
_journal_volume 10
_journal_year 1990
_chemical_formula_sum 'C8 H34 As6 F2 Ga6 N4 O26'
_chemical_name_systematic '(Ga (As O4))6 ((C H3)2 N H)4 (H F)2 (H2 O)2'
_space_group_IT_number 14
_symmetry_space_group_name_Hall '-P 2yn'
_symmetry_space_group_name_H-M 'P 1 21/n 1'
_cell_angle_alpha 90
_cell_angle_beta 113.97
_cell_angle_gamma 90
_cell_formula_units_Z 4
_cell_length_a 18.011
_cell_length_b 10.466
_cell_length_c 19.035
_cell_volume 3278.708
_citation_journal_id_ASTM JHUADF
_cod_data_source_file Li_JHUADF_1990_1540.cif
_cod_data_source_block C8H34As6F2Ga6N4O26
_cod_original_sg_symbol_Hall '-P 2ybc (x-z,y,z)'
_cod_database_code 1540271

loop_
_symmetry_equiv_pos_as_xyz
x,y,z
-x+1/2,y+1/2,-z+1/2
-x,-y,-z
x-1/2,-y-1/2,z-1/2

loop_
_atom_site_label
_atom_site_type_symbol
_atom_site_fract_x
_atom_site_fract_y
_atom_site_fract_z
_atom_site_occupancy
_atom_site_U_iso_or_equiv
O6 O-2 0.7546 0.0957 0.1995 1 0.0
O13 O-2 0.6802 0.5275 0.1409 1 0.0
O20 O-2 0.6094 0.8096 -0.1736 1 0.0
As4 As+5 0.2426 0.3633 0.4206 1 0.0
Ga1 Ga+3 0.2811 0.1552 0.1092 1 0.0
Ga4 Ga+3 0.887 0.8269 0.2107 1 0.0
O4 O-2 0.9472 0.9913 0.2228 1 0.0
C5 C+4 0.3821 0.5139 0.0966 1 0.0
C4 C+4 0.5396 0.0425 0.1265 1 0.0
N4 N-3 0.0281 0.9528 0.104 1 0.0
C8 C+4 0.0801 0.9799 0.1835 1 0.0
N2 N-3 0.5174 -0.0875 0.1322 1 0.0
O21 O-2 0.673 0.2878 0.0914 1 0.0
C6 C+4 0.4595 0.405 0.035 1 0.0
O22 O-2 0.7306 0.8478 0.2546 1 0.0
As6 As+5 0.6835 0.3763 0.1677 1 0.0
O26 O-2 0.0097 0.2201 0.231 1 0.0
As1 As+5 0.0538 0.6444 0.2353 1 0.0
O16 O-2 0.7899 0.7077 -0.0913 1 0.0
O24 O-2 0.7909 0.4664 -0.1396 1 0.0
O25 O-2 0.6016 0.3461 0.188 1 0.0
Ga6 Ga+3 0.2884 0.1854 0.3024 1 0.0
As3 As+5 0.714 0.8577 0.062 1 0.0
O2 O-2 0.596 0.8186 -0.3255 1 0.0
F1 F-1 0.8151 0.6783 0.2027 1 0.0
O8 O-2 0.8528 0.1393 0.1345 1 0.0
O10 O-2 0.7759 0.9879 -0.0571 1 0.0
N1 N-3 0.8475 0.4203 0.0236 1 0.0
O23 O-2 0.8084 0.2143 -0.106 1 0.0
O15 O-2 0.815 0.8717 0.1127 1 0.0
C3 C+4 0.476 -0.1541 0.0587 1 0.0
C7 C+4 -0.0358 0.8657 0.0529 1 0.0
Ga3 Ga+3 0.7422 0.1509 0.0941 1 0.0
C1 C+4 0.8328 0.5172 0.0716 1 0.0
O12 O-2 0.6476 0.1192 -0.1458 1 0.0
Ga2 Ga+3 0.0925 0.3343 0.2503 1 0.0
O19 O-2 0.6642 0.778 0.1065 1 0.0
O11 O-2 0.7329 0.9036 -0.2056 1 0.0
As5 As+5 0.2025 0.3819 0.1619 1 0.0
O3 O-2 0.7233 0.6507 -0.2496 1 0.0
O14 O-2 0.6921 0.79 -0.0234 1 0.0
O18 O-2 0.9686 0.7265 0.2034 1 0.0
O17 O-2 0.7387 0.2123 -0.0045 1 0.0
As2 As+5 0.9251 0.145 0.2216 1 0.0
O7 O-2 0.8908 0.6395 -0.161 1 0.0
O1 O-2 0.6801 0.0073 0.0487 1 0.0
C2 C+4 0.9355 0.411 0.036 1 0.0
Ga5 Ga+3 0.7969 0.1811 0.2998 1 0.0
F2 F-1 0.8306 0.8119 -0.2741 1 0.0
O9 O-2 0.5276 0.0111 -0.2695 1 0.0
O5 O-2 0.5945 0.6872 0.2017 1 0.0
N3 N-3 0.4322 0.405 0.0964 1 0.0
